data_4321600
loop_
_publ_author_name
'Daniel Neuman'
'Patrina Paraskevopoulou'
'Nikos Psaroudakis'
'Konstantinos Mertis'
'Richard J. Staples'
'Pericles Stavropoulos'

_publ_section_title
;
 Structural and Functional Characteristics of Rhenium Clusters Derived
 from Redox Chemistry of the Triangular [ReIII3(\m-Cl)3] Core Unit
;
_journal_name_full 'Inorganic Chemistry'
_journal_page_first 5530
_journal_page_last 5537
_journal_paper_doi 10.1021/ic000449t
_journal_volume 39
_journal_year 2000
_chemical_formula_moiety
;
[(C~6~H~5~)~4~P][ReO~4~] 
;
_chemical_formula_sum 'C24 H20 O4 P Re'
_chemical_formula_weight 589.57
_chemical_name_systematic
; 
 ? 
;
_space_group_IT_number 82
_symmetry_cell_setting tetragonal
_symmetry_space_group_name_Hall 'I -4'
_symmetry_space_group_name_H-M 'I -4'
_atom_sites_solution_hydrogens geom
_atom_sites_solution_primary direct
_atom_sites_solution_secondary difmap
_audit_creation_method SHELXL-97
_cell_angle_alpha 90.00
_cell_angle_beta 90.00
_cell_angle_gamma 90.00
_cell_formula_units_Z 8
_cell_length_a 17.262(3)
_cell_length_b 17.262(3)
_cell_length_c 14.229(3)
_cell_measurement_reflns_used 108
_cell_measurement_temperature 293(2)
_cell_measurement_theta_max 20.71
_cell_measurement_theta_min 0.00
_cell_volume 4239.9(14)
_computing_cell_refinement 'SMART (Bruker, V4.050, 1995)'
_computing_data_collection 'ASTRO (Bruker, V4.050, 1995)'
_computing_data_reduction 'SAINT (Bruker, V5.A06, 1997)'
_computing_molecular_graphics 'SHELXTL (Bruker, 1998, ver 5.10)'
_computing_publication_material 'CIFTAB (Sheldrick, 1993)'
_computing_structure_refinement 'SHELXL-97 (Sheldrick, 1997)'
_computing_structure_solution 'SHELXS-97 (Sheldrick, 1990)'
_diffrn_ambient_temperature 293(2)
_diffrn_measured_fraction_theta_full 0.868
_diffrn_measured_fraction_theta_max 0.868
_diffrn_measurement_method '\w, 0.3 deg'
_diffrn_radiation_monochromator graphite
_diffrn_radiation_source 'normal-focus sealed tube'
_diffrn_radiation_type MoK\a
_diffrn_radiation_wavelength 0.71073
_diffrn_reflns_av_R_equivalents 0.0569
_diffrn_reflns_av_sigmaI/netI 0.0489
_diffrn_reflns_limit_h_max 21
_diffrn_reflns_limit_h_min -22
_diffrn_reflns_limit_k_max 20
_diffrn_reflns_limit_k_min -21
_diffrn_reflns_limit_l_max 18
_diffrn_reflns_limit_l_min -17
_diffrn_reflns_number 10107
_diffrn_reflns_theta_full 27.79
_diffrn_reflns_theta_max 27.79
_diffrn_reflns_theta_min 2.36
_diffrn_standards_decay_% <1
_diffrn_standards_interval_count 0
_diffrn_standards_number 0
_exptl_absorpt_coefficient_mu 5.836
_exptl_absorpt_correction_T_max 0.9423
_exptl_absorpt_correction_T_min 0.5000
_exptl_absorpt_correction_type 'empirical, (sadabs)'
_exptl_crystal_colour colorless
_exptl_crystal_density_diffrn 1.847
_exptl_crystal_density_method 'not measured'
_exptl_crystal_description chunk
_exptl_crystal_F_000 2288
_exptl_crystal_size_max 0.2
_exptl_crystal_size_mid 0.2
_exptl_crystal_size_min 0.2
_refine_diff_density_max 1.147
_refine_diff_density_min -0.830
_refine_diff_density_rms 0.099
_refine_ls_abs_structure_details 'Flack H D (1983), Acta Cryst. A39, 876-881'
_refine_ls_abs_structure_Flack -0.044(9)
_refine_ls_extinction_method none
_refine_ls_goodness_of_fit_ref 1.123
_refine_ls_hydrogen_treatment fixed
_refine_ls_matrix_type full
_refine_ls_number_parameters 227
_refine_ls_number_reflns 4266
_refine_ls_number_restraints 0
_refine_ls_restrained_S_all 1.123
_refine_ls_R_factor_all 0.0611
_refine_ls_R_factor_gt 0.0302
_refine_ls_shift/su_max 0.013
_refine_ls_shift/su_mean 0.003
_refine_ls_structure_factor_coef Fsqd
_refine_ls_weighting_details 'calc w=1/[\s^2^(Fo^2^)+(0.0048P)^2^+0.0000P] where P=(Fo^2^+2Fc^2^)/3'
_refine_ls_weighting_scheme calc
_refine_ls_wR_factor_gt 0.0604
_refine_ls_wR_factor_ref 0.0641
_reflns_number_gt 2242
_reflns_number_total 4266
_reflns_threshold_expression >2sigma(I)
_cod_data_source_file ic000449t_8.cif
_cod_data_source_block Compound_9
_cod_original_cell_volume 4240.(1)
_cod_original_sg_symbol_H-M 'P -4'
_cod_database_code 4321600

loop_
_symmetry_equiv_pos_as_xyz
'x, y, z'
'-x, -y, z'
'y, -x, -z'
'-y, x, -z'
'x+1/2, y+1/2, z+1/2'
'-x+1/2, -y+1/2, z+1/2'
'y+1/2, -x+1/2, -z+1/2'
'-y+1/2, x+1/2, -z+1/2'

loop_
_atom_site_label
_atom_site_type_symbol
_atom_site_fract_x
_atom_site_fract_y
_atom_site_fract_z
_atom_site_U_iso_or_equiv
_atom_site_adp_type
_atom_site_occupancy
_atom_site_symmetry_multiplicity
_atom_site_calc_flag
_atom_site_refinement_flags
_atom_site_disorder_assembly
_atom_site_disorder_group
Re1 Re -0.5000 0.0000 -0.2500 0.04055(19) Uani 1 4 d S . .
Re2 Re -0.5000 0.0000 0.2500 0.0460(2) Uani 1 4 d S . .
Re3 Re -0.5000 -0.5000 0.0000 0.03683(16) Uani 1 4 d S . .
Re4 Re 0.0000 0.0000 0.0000 0.0487(2) Uani 1 4 d S . .
O1 O -0.5691(14) -0.0624(15) -0.2709(15) 0.263(14) Uani 0.50 1 d P A 1
O1B O -0.5000 0.0000 -0.3616(11) 0.285(11) Uani 1 2 d S A 2
O2 O -0.5044(4) -0.0750(5) 0.1775(7) 0.179(5) Uani 1 1 d . . .
O3 O -0.5660(4) -0.5417(4) -0.0701(6) 0.146(4) Uani 1 1 d . . .
O4 O 0.0758(8) 0.0008(5) 0.0597(10) 0.328(10) Uani 1 1 d . . .
P1 P -0.75115(16) -0.24068(8) 0.12873(17) 0.0269(3) Uani 1 1 d . . .
C10 C -0.8349(2) -0.2231(2) 0.2006(3) 0.0300(15) Uani 1 1 d G . .
C11 C -0.8798(2) -0.1566(2) 0.1915(3) 0.0353(17) Uani 1 1 d G . .
H11A H -0.8680 -0.1203 0.1455 0.042 Uiso 1 1 calc R . .
C12 C -0.9423(2) -0.1445(2) 0.2514(4) 0.0442(18) Uani 1 1 d G . .
H12A H -0.9723 -0.1001 0.2453 0.053 Uiso 1 1 calc R . .
C13 C -0.95987(19) -0.1989(3) 0.3203(4) 0.053(2) Uani 1 1 d G . .
H13A H -1.0017 -0.1908 0.3603 0.064 Uiso 1 1 calc R . .
C14 C -0.9150(2) -0.2653(2) 0.3293(3) 0.054(2) Uani 1 1 d G . .
H14A H -0.9267 -0.3016 0.3754 0.065 Uiso 1 1 calc R . .
C15 C -0.8525(2) -0.2774(2) 0.2695(3) 0.0400(19) Uani 1 1 d G . .
H15A H -0.8224 -0.3218 0.2755 0.048 Uiso 1 1 calc R . .
C20 C -0.7637(3) -0.3261(2) 0.0588(3) 0.0300(15) Uani 1 1 d G . .
C21 C -0.8284(3) -0.3735(2) 0.0671(3) 0.0348(16) Uani 1 1 d G . .
H21A H -0.8666 -0.3619 0.1110 0.042 Uiso 1 1 calc R . .
C22 C -0.8361(3) -0.4382(2) 0.0097(3) 0.0448(19) Uani 1 1 d G . .
H22A H -0.8794 -0.4700 0.0153 0.054 Uiso 1 1 calc R . .
C23 C -0.7790(3) -0.4555(2) -0.0559(3) 0.0460(19) Uani 1 1 d G . .
H23A H -0.7842 -0.4989 -0.0943 0.055 Uiso 1 1 calc R . .
C24 C -0.7143(3) -0.4081(3) -0.0642(3) 0.0391(17) Uani 1 1 d G . .
H24A H -0.6762 -0.4197 -0.1081 0.047 Uiso 1 1 calc R . .
C25 C -0.7067(2) -0.3434(2) -0.0069(3) 0.0400(16) Uani 1 1 d G . .
H25A H -0.6634 -0.3117 -0.0124 0.048 Uiso 1 1 calc R . .
C30 C -0.7339(3) -0.1613(2) 0.0497(3) 0.0325(16) Uani 1 1 d G . .
C31 C -0.6661(3) -0.1179(3) 0.0532(3) 0.0392(18) Uani 1 1 d G . .
H31A H -0.6291 -0.1281 0.0991 0.047 Uiso 1 1 calc R . .
C32 C -0.6537(3) -0.0591(2) -0.0119(4) 0.047(2) Uani 1 1 d G . .
H32A H -0.6084 -0.0300 -0.0095 0.057 Uiso 1 1 calc R . .
C33 C -0.7090(4) -0.0438(2) -0.0804(3) 0.051(2) Uani 1 1 d G . .
H33A H -0.7007 -0.0045 -0.1240 0.061 Uiso 1 1 calc R . .
C34 C -0.7767(3) -0.0873(3) -0.0839(3) 0.052(2) Uani 1 1 d G . .
H34A H -0.8137 -0.0771 -0.1298 0.062 Uiso 1 1 calc R . .
C35 C -0.7891(3) -0.1461(3) -0.0188(3) 0.048(2) Uani 1 1 d G . .
H35A H -0.8344 -0.1752 -0.0212 0.058 Uiso 1 1 calc R . .
C40 C -0.6699(2) -0.2533(2) 0.2057(3) 0.0287(15) Uani 1 1 d G . .
C41 C -0.6227(2) -0.3185(2) 0.2018(3) 0.0344(16) Uani 1 1 d G . .
H41A H -0.6321 -0.3567 0.1572 0.041 Uiso 1 1 calc R . .
C42 C -0.5615(2) -0.3265(2) 0.2645(4) 0.041(2) Uani 1 1 d G . .
H42A H -0.5300 -0.3701 0.2619 0.049 Uiso 1 1 calc R . .
C43 C -0.54752(19) -0.2693(3) 0.3312(3) 0.0419(17) Uani 1 1 d G . .
H43A H -0.5066 -0.2747 0.3732 0.050 Uiso 1 1 calc R . .
C44 C -0.5947(2) -0.2041(2) 0.3351(3) 0.0465(19) Uani 1 1 d G . .
H44A H -0.5853 -0.1659 0.3797 0.056 Uiso 1 1 calc R . .
C45 C -0.6559(2) -0.1961(2) 0.2723(3) 0.0425(19) Uani 1 1 d G . .
H45A H -0.6874 -0.1525 0.2750 0.051 Uiso 1 1 calc R . .

loop_
_atom_site_aniso_label
_atom_site_aniso_U_11
_atom_site_aniso_U_22
_atom_site_aniso_U_33
_atom_site_aniso_U_23
_atom_site_aniso_U_13
_atom_site_aniso_U_12
Re1 0.0399(3) 0.0399(3) 0.0418(5) 0.000 0.000 0.000
Re2 0.0492(3) 0.0492(3) 0.0397(5) 0.000 0.000 0.000
Re3 0.0325(2) 0.0325(2) 0.0455(4) 0.000 0.000 0.000
Re4 0.0537(3) 0.0537(3) 0.0388(5) 0.000 0.000 0.000
O1 0.29(3) 0.32(3) 0.17(2) -0.02(2) -0.06(2) -0.28(2)
O1B 0.24(2) 0.47(3) 0.145(14) 0.000 0.000 0.18(2)
O2 0.072(5) 0.253(9) 0.213(11) -0.179(8) 0.034(6) -0.026(6)
O3 0.166(7) 0.085(5) 0.185(9) -0.026(5) -0.139(7) 0.006(5)
O4 0.428(16) 0.137(8) 0.418(19) -0.106(9) -0.390(14) 0.111(10)
P1 0.0257(9) 0.0234(9) 0.0314(7) 0.0009(7) -0.0012(7) 0.0018(9)
C10 0.028(3) 0.032(3) 0.030(4) -0.012(3) -0.001(3) -0.002(3)
C11 0.027(3) 0.026(3) 0.052(5) 0.001(3) 0.000(3) 0.002(3)
C12 0.014(3) 0.048(4) 0.071(6) -0.013(5) 0.003(4) 0.003(2)
C13 0.034(4) 0.084(6) 0.041(5) -0.006(4) 0.013(4) 0.007(4)
C14 0.025(4) 0.080(5) 0.056(6) 0.004(4) -0.001(4) 0.012(3)
C15 0.028(4) 0.056(4) 0.036(5) 0.004(4) 0.003(3) 0.013(3)
C20 0.027(3) 0.032(3) 0.031(4) 0.000(3) -0.003(3) 0.000(3)
C21 0.028(3) 0.038(4) 0.039(4) 0.002(3) -0.003(3) -0.006(3)
C22 0.038(3) 0.051(4) 0.046(6) -0.007(5) -0.012(4) -0.011(3)
C23 0.068(5) 0.030(4) 0.041(5) 0.001(3) -0.014(4) 0.002(3)
C24 0.052(4) 0.039(4) 0.026(4) -0.003(3) 0.008(3) -0.005(3)
C25 0.036(3) 0.041(4) 0.043(5) -0.003(4) -0.005(4) -0.007(2)
C30 0.032(3) 0.030(3) 0.036(5) 0.001(3) 0.000(3) -0.004(3)
C31 0.032(3) 0.038(4) 0.047(5) 0.002(3) 0.011(3) -0.003(3)
C32 0.038(4) 0.042(4) 0.062(7) 0.007(5) 0.007(4) -0.007(3)
C33 0.068(5) 0.028(4) 0.057(6) 0.003(4) 0.014(4) -0.002(3)
C34 0.080(6) 0.031(4) 0.045(6) 0.005(4) -0.017(4) 0.006(4)
C35 0.050(4) 0.044(4) 0.051(7) 0.001(4) -0.016(4) -0.010(3)
C40 0.023(3) 0.031(3) 0.032(4) 0.009(3) 0.001(3) 0.005(3)
C41 0.040(4) 0.025(3) 0.039(4) 0.000(3) -0.004(3) -0.010(3)
C42 0.030(3) 0.030(3) 0.063(6) -0.001(4) -0.009(4) 0.006(2)
C43 0.043(4) 0.055(4) 0.028(4) 0.000(3) -0.013(3) -0.004(3)
C44 0.036(4) 0.069(5) 0.035(5) -0.015(4) -0.007(3) 0.002(3)
C45 0.042(4) 0.041(4) 0.045(6) -0.002(3) -0.003(3) 0.005(3)

loop_
_atom_type_symbol
_atom_type_description
_atom_type_scat_dispersion_real
_atom_type_scat_dispersion_imag
_atom_type_scat_source
C C 0.0033 0.0016 'International Tables Vol C Tables 4.2.6.8 and 6.1.1.4'
H H 0.0000 0.0000 'International Tables Vol C Tables 4.2.6.8 and 6.1.1.4'
O O 0.0106 0.0060 'International Tables Vol C Tables 4.2.6.8 and 6.1.1.4'
P P 0.1023 0.0942 'International Tables Vol C Tables 4.2.6.8 and 6.1.1.4'
Re Re -1.0185 7.2310 'International Tables Vol C Tables 4.2.6.8 and 6.1.1.4'

loop_
_geom_angle_atom_site_label_1
_geom_angle_atom_site_label_2
_geom_angle_atom_site_label_3
_geom_angle
_geom_angle_site_symmetry_1
_geom_angle_site_symmetry_3
_geom_angle_publ_flag
O1 Re1 O1 91.9(3) 7_444 2_455 ?
O1 Re1 O1 91.9(3) 7_444 . ?
O1 Re1 O1 159.1(16) 2_455 . ?
O1 Re1 O1 159.1(16) 7_444 8_454 ?
O1 Re1 O1 91.9(3) 2_455 8_454 ?
O1 Re1 O1 91.9(3) . 8_454 ?
O1 Re1 O1B 100.5(8) 7_444 . ?
O1 Re1 O1B 79.5(8) 2_455 . ?
O1 Re1 O1B 79.5(8) . . ?
O1 Re1 O1B 100.5(8) 8_454 . ?
O1 Re1 O1B 79.5(8) 7_444 7_444 ?
O1 Re1 O1B 100.5(8) 2_455 7_444 ?
O1 Re1 O1B 100.5(8) . 7_444 ?
O1 Re1 O1B 79.5(8) 8_454 7_444 ?
O1B Re1 O1B 180.0 . 7_444 ?
O2 Re2 O2 112.8(4) 8_455 . ?
O2 Re2 O2 103.0(8) 8_455 7_445 ?
O2 Re2 O2 112.8(4) . 7_445 ?
O2 Re2 O2 112.8(4) 8_455 2_455 ?
O2 Re2 O2 103.0(8) . 2_455 ?
O2 Re2 O2 112.8(4) 7_445 2_455 ?
O3 Re3 O3 107.0(7) 2_445 . ?
O3 Re3 O3 110.7(4) 2_445 3_545 ?
O3 Re3 O3 110.7(4) . 3_545 ?
O3 Re3 O3 110.7(4) 2_445 4_455 ?
O3 Re3 O3 110.7(4) . 4_455 ?
O3 Re3 O3 107.0(7) 3_545 4_455 ?
O4 Re4 O4 107.3(6) 4 . ?
O4 Re4 O4 114.0(13) 4 3 ?
O4 Re4 O4 107.3(6) . 3 ?
O4 Re4 O4 107.3(6) 4 2 ?
O4 Re4 O4 114.0(13) . 2 ?
O4 Re4 O4 107.3(6) 3 2 ?
C40 P1 C30 110.2(2) . . ?
C40 P1 C20 109.5(2) . . ?
C30 P1 C20 107.5(3) . . ?
C40 P1 C10 107.6(3) . . ?
C30 P1 C10 111.1(2) . . ?
C20 P1 C10 111.0(2) . . ?
C11 C10 C15 120.0 . . ?
C11 C10 P1 122.4(3) . . ?
C15 C10 P1 117.6(3) . . ?
C10 C11 C12 120.0 . . ?
C11 C12 C13 120.0 . . ?
C14 C13 C12 120.0 . . ?
C15 C14 C13 120.0 . . ?
C14 C15 C10 120.0 . . ?
C21 C20 C25 120.0 . . ?
C21 C20 P1 122.3(3) . . ?
C25 C20 P1 117.7(3) . . ?
C22 C21 C20 120.0 . . ?
C21 C22 C23 120.0 . . ?
C24 C23 C22 120.0 . . ?
C23 C24 C25 120.0 . . ?
C24 C25 C20 120.0 . . ?
C31 C30 C35 120.0 . . ?
C31 C30 P1 121.9(3) . . ?
C35 C30 P1 118.0(3) . . ?
C30 C31 C32 120.0 . . ?
C33 C32 C31 120.0 . . ?
C32 C33 C34 120.0 . . ?
C35 C34 C33 120.0 . . ?
C34 C35 C30 120.0 . . ?
C41 C40 C45 120.0 . . ?
C41 C40 P1 122.1(3) . . ?
C45 C40 P1 117.8(3) . . ?
C40 C41 C42 120.0 . . ?
C43 C42 C41 120.0 . . ?
C42 C43 C44 120.0 . . ?
C43 C44 C45 120.0 . . ?
C44 C45 C40 120.0 . . ?

loop_
_geom_bond_atom_site_label_1
_geom_bond_atom_site_label_2
_geom_bond_distance
_geom_bond_site_symmetry_2
_geom_bond_publ_flag
Re1 O1 1.635(10) 7_444 ?
Re1 O1 1.635(10) 2_455 ?
Re1 O1 1.635(10) . ?
Re1 O1 1.635(10) 8_454 ?
Re1 O1B 1.587(15) . ?
Re1 O1B 1.587(15) 7_444 ?
Re2 O2 1.658(7) 8_455 ?
Re2 O2 1.658(7) . ?
Re2 O2 1.658(7) 7_445 ?
Re2 O2 1.658(7) 2_455 ?
Re3 O3 1.677(6) 2_445 ?
Re3 O3 1.677(6) . ?
Re3 O3 1.677(6) 3_545 ?
Re3 O3 1.677(6) 4_455 ?
Re4 O4 1.560(8) 4 ?
Re4 O4 1.560(8) . ?
Re4 O4 1.560(8) 3 ?
Re4 O4 1.560(8) 2 ?
P1 C40 1.793(4) . ?
P1 C30 1.797(4) . ?
P1 C20 1.792(3) . ?
P1 C10 1.797(3) . ?
C10 C11 1.3900 . ?
C10 C15 1.3900 . ?
C11 C12 1.3900 . ?
C12 C13 1.3900 . ?
C13 C14 1.3900 . ?
C14 C15 1.3900 . ?
C20 C21 1.3900 . ?
C20 C25 1.3900 . ?
C21 C22 1.3900 . ?
C22 C23 1.3900 . ?
C23 C24 1.3900 . ?
C24 C25 1.3900 . ?
C30 C31 1.3900 . ?
C30 C35 1.3900 . ?
C31 C32 1.3900 . ?
C32 C33 1.3900 . ?
C33 C34 1.3900 . ?
C34 C35 1.3900 . ?
C40 C41 1.3900 . ?
C40 C45 1.3900 . ?
C41 C42 1.3900 . ?
C42 C43 1.3900 . ?
C43 C44 1.3900 . ?
C44 C45 1.3900 . ?

loop_
_geom_torsion_atom_site_label_1
_geom_torsion_atom_site_label_2
_geom_torsion_atom_site_label_3
_geom_torsion_atom_site_label_4
_geom_torsion
_geom_torsion_site_symmetry_1
_geom_torsion_site_symmetry_2
_geom_torsion_site_symmetry_3
_geom_torsion_site_symmetry_4
_geom_torsion_publ_flag
C40 P1 C10 C11 122.4(3) . . . . ?
C30 P1 C10 C11 1.7(3) . . . . ?
C20 P1 C10 C11 -117.8(3) . . . . ?
C40 P1 C10 C15 -55.2(2) . . . . ?
C30 P1 C10 C15 -175.9(2) . . . . ?
C20 P1 C10 C15 64.6(3) . . . . ?
C15 C10 C11 C12 0.0 . . . . ?
P1 C10 C11 C12 -177.6(3) . . . . ?
C10 C11 C12 C13 0.0 . . . . ?
C11 C12 C13 C14 0.0 . . . . ?
C12 C13 C14 C15 0.0 . . . . ?
C13 C14 C15 C10 0.0 . . . . ?
C11 C10 C15 C14 0.0 . . . . ?
P1 C10 C15 C14 177.7(3) . . . . ?
C40 P1 C20 C21 114.2(3) . . . . ?
C30 P1 C20 C21 -126.1(3) . . . . ?
C10 P1 C20 C21 -4.4(3) . . . . ?
C40 P1 C20 C25 -67.1(3) . . . . ?
C30 P1 C20 C25 52.6(3) . . . . ?
C10 P1 C20 C25 174.3(2) . . . . ?
C25 C20 C21 C22 0.0 . . . . ?
P1 C20 C21 C22 178.7(3) . . . . ?
C20 C21 C22 C23 0.0 . . . . ?
C21 C22 C23 C24 0.0 . . . . ?
C22 C23 C24 C25 0.0 . . . . ?
C23 C24 C25 C20 0.0 . . . . ?
C21 C20 C25 C24 0.0 . . . . ?
P1 C20 C25 C24 -178.7(3) . . . . ?
C40 P1 C30 C31 -1.0(3) . . . . ?
C20 P1 C30 C31 -120.2(3) . . . . ?
C10 P1 C30 C31 118.2(3) . . . . ?
C40 P1 C30 C35 176.3(3) . . . . ?
C20 P1 C30 C35 57.1(3) . . . . ?
C10 P1 C30 C35 -64.5(3) . . . . ?
C35 C30 C31 C32 0.0 . . . . ?
P1 C30 C31 C32 177.2(4) . . . . ?
C30 C31 C32 C33 0.0 . . . . ?
C31 C32 C33 C34 0.0 . . . . ?
C32 C33 C34 C35 0.0 . . . . ?
C33 C34 C35 C30 0.0 . . . . ?
C31 C30 C35 C34 0.0 . . . . ?
P1 C30 C35 C34 -177.3(3) . . . . ?
C30 P1 C40 C41 -113.1(3) . . . . ?
C20 P1 C40 C41 4.9(3) . . . . ?
C10 P1 C40 C41 125.6(3) . . . . ?
C30 P1 C40 C45 68.5(3) . . . . ?
C20 P1 C40 C45 -173.5(2) . . . . ?
C10 P1 C40 C45 -52.8(3) . . . . ?
C45 C40 C41 C42 0.0 . . . . ?
P1 C40 C41 C42 -178.4(3) . . . . ?
C40 C41 C42 C43 0.0 . . . . ?
C41 C42 C43 C44 0.0 . . . . ?
C42 C43 C44 C45 0.0 . . . . ?
C43 C44 C45 C40 0.0 . . . . ?
C41 C40 C45 C44 0.0 . . . . ?
P1 C40 C45 C44 178.5(3) . . . . ?
